data_9016429
loop_
_publ_author_name
'Baber, R. A.'
'Norman, N. C.'
'Orpen, A. G.'
'Rossi, J.'

_publ_section_title
;
 The solid-state structure of diboronic acid, B2(OH)4
;
_journal_name_full 'New Journal of Chemistry'
_journal_page_first 772
_journal_page_last 775
_journal_volume 27
_journal_year 2003
_chemical_compound_source Synthetic
_chemical_formula_sum 'B H2 O2'
_space_group_IT_number 14
_symmetry_space_group_name_Hall '-P 2ybc'
_symmetry_space_group_name_H-M 'P 1 21/c 1'
_cell_angle_alpha 90
_cell_angle_beta 116.04
_cell_angle_gamma 90
_cell_length_a 7.4090
_cell_length_b 7.6660
_cell_length_c 7.0421
_cell_formula_units_Z 8
_cell_volume 359.371
_database_code_amcsd 0018617
_exptl_crystal_density_diffrn 1.657
_cod_original_formula_sum 'B O2 H2'
_cod_database_code 9016429
_amcsd_formula_title B2(OH)4

loop_
_space_group_symop_operation_xyz
x,y,z
x,1/2-y,1/2+z
-x,1/2+y,1/2-z
-x,-y,-z

loop_
_atom_site_aniso_label
_atom_site_aniso_U_11
_atom_site_aniso_U_22
_atom_site_aniso_U_33
_atom_site_aniso_U_12
_atom_site_aniso_U_13
_atom_site_aniso_U_23
B1 0.01050 0.00840 0.01170 -0.00180 0.00320 -0.00060
B2 0.00880 0.01000 0.01000 -0.00140 0.00180 -0.00150
O1 0.01280 0.00830 0.01470 -0.00110 -0.00060 -0.00180
O2 0.01160 0.00800 0.01240 -0.00010 -0.00440 0.00110
O3 0.01280 0.00880 0.01450 -0.00140 -0.00030 -0.00160
O4 0.01310 0.00570 0.01540 0.00110 -0.00230 0.00020

loop_
_atom_site_label
_atom_site_fract_x
_atom_site_fract_y
_atom_site_fract_z
_atom_site_U_iso_or_equiv
B1 0.58000 0.92370 0.08390 0.01080
B2 0.07650 0.91840 0.07570 0.01040
O1 0.55370 0.74679 0.05910 0.01430
O2 0.74980 0.97740 0.25430 0.01410
O3 0.25380 0.94490 0.25210 0.01430
O4 0.02420 0.74847 0.02030 0.01450
H1 0.29200 1.04600 0.29200 0.03400
H2 0.45200 0.71100 -0.04200 0.02300
H3 0.82800 0.89500 0.33400 0.03500
H4 0.10800 0.67600 0.09900 0.03700

loop_
_cod_related_entry_id
_cod_related_entry_database
_cod_related_entry_code
1 AMCSD 0018617
